data_7023210
loop_
_publ_author_name
'Yang, Ting-Hai'
'Silva, Ana Rosa'
'Shi, Fa-Nian'

_publ_section_title
;
 Six new 3d-4f heterometallic coordination polymers constructed from
 pyrazole-bridged Cu(II)Ln(III) dinuclear units.
;
_journal_issue 38
_journal_name_full 'Dalton transactions (Cambridge, England : 2003)'
_journal_page_first 13997
_journal_page_last 14005
_journal_paper_doi 10.1039/c3dt51015h
_journal_volume 42
_journal_year 2013
_chemical_formula_moiety 'C15 H12 Cu Er2 N6 O16, 2(H2 O)'
_chemical_formula_sum 'C15 H16 Cu Er2 N6 O18'
_chemical_formula_weight 966.40
_chemical_name_systematic
; 
 ? 
;
_space_group_IT_number 2
_symmetry_cell_setting triclinic
_symmetry_space_group_name_Hall '-P 1'
_symmetry_space_group_name_H-M 'P -1'
_atom_sites_solution_hydrogens geom
_atom_sites_solution_primary direct
_atom_sites_solution_secondary difmap
_audit_creation_method SHELXL-97
_cell_angle_alpha 82.608(2)
_cell_angle_beta 77.4360(10)
_cell_angle_gamma 84.553(2)
_cell_formula_units_Z 2
_cell_length_a 7.1245(3)
_cell_length_b 11.2018(5)
_cell_length_c 15.4103(7)
_cell_measurement_reflns_used 9842
_cell_measurement_temperature 150(2)
_cell_measurement_theta_max 30.49
_cell_measurement_theta_min 2.73
_cell_volume 1187.58(9)
_computing_cell_refinement 'Bruker SMART'
_computing_data_collection 'Bruker SMART'
_computing_data_reduction 'Bruker SAINT'
_computing_molecular_graphics 'Bruker SHELXTL'
_computing_publication_material 'Bruker SHELXTL'
_computing_structure_refinement 'SHELXL-97 (Sheldrick, 1997)'
_computing_structure_solution 'SHELXS-97 (Sheldrick, 1990)'
_diffrn_ambient_temperature 150(2)
_diffrn_measured_fraction_theta_full 0.990
_diffrn_measured_fraction_theta_max 0.990
_diffrn_measurement_device_type 'CCD area detector'
_diffrn_measurement_method 'phi and omega scans'
_diffrn_radiation_monochromator graphite
_diffrn_radiation_source 'fine-focus sealed tube'
_diffrn_radiation_type MoK\a
_diffrn_radiation_wavelength 0.71073
_diffrn_reflns_av_R_equivalents 0.0255
_diffrn_reflns_av_unetI/netI 0.0233
_diffrn_reflns_limit_h_max 10
_diffrn_reflns_limit_h_min -10
_diffrn_reflns_limit_k_max 15
_diffrn_reflns_limit_k_min -16
_diffrn_reflns_limit_l_max 22
_diffrn_reflns_limit_l_min -22
_diffrn_reflns_number 38846
_diffrn_reflns_theta_full 30.54
_diffrn_reflns_theta_max 30.54
_diffrn_reflns_theta_min 3.36
_exptl_absorpt_coefficient_mu 7.994
_exptl_absorpt_correction_T_max 0.7955
_exptl_absorpt_correction_T_min 0.4230
_exptl_absorpt_correction_type multi-scan
_exptl_absorpt_process_details sadabs
_exptl_crystal_colour purple
_exptl_crystal_density_diffrn 2.703
_exptl_crystal_density_method 'not measured'
_exptl_crystal_description block
_exptl_crystal_F_000 914
_exptl_crystal_size_max 0.13
_exptl_crystal_size_mid 0.06
_exptl_crystal_size_min 0.03
_refine_diff_density_max 0.659
_refine_diff_density_min -0.680
_refine_diff_density_rms 0.124
_refine_ls_extinction_method none
_refine_ls_goodness_of_fit_ref 1.009
_refine_ls_hydrogen_treatment constr
_refine_ls_matrix_type full
_refine_ls_number_parameters 379
_refine_ls_number_reflns 7193
_refine_ls_number_restraints 0
_refine_ls_restrained_S_all 1.009
_refine_ls_R_factor_all 0.0221
_refine_ls_R_factor_gt 0.0173
_refine_ls_shift/su_max 0.002
_refine_ls_shift/su_mean 0.000
_refine_ls_structure_factor_coef Fsqd
_refine_ls_weighting_details 'calc w=1/[\s^2^(Fo^2^)+(0.0132P)^2^+1.5088P] where P=(Fo^2^+2Fc^2^)/3'
_refine_ls_weighting_scheme calc
_refine_ls_wR_factor_gt 0.0346
_refine_ls_wR_factor_ref 0.0359
_reflns_number_gt 6420
_reflns_number_total 7193
_reflns_threshold_expression >2sigma(I)
_cod_data_source_file c3dt51015h.txt
_cod_data_source_block 3
_cod_depositor_comments
;
The following automatic conversions were performed:

'_symmetry_cell_setting' value 'Triclinic' changed to 'triclinic'
according to /home/saulius/struct/CIF-dictionaries/cif_core.dic
dictionary named 'cif_core.dic' version 2.4.2 from
2011-04-26.

'_exptl_absorpt_correction_type' value 'Multi-scan'
changed to 'multi-scan' according to
/home/saulius/struct/CIF-dictionaries/cif_core.dic dictionary named
'cif_core.dic' version 2.4.2 from 2011-04-26.

Automatic conversion script
Id: cif_fix_values 1891 2012-01-12 08:04:46Z andrius 
;
_cod_original_sg_symbol_Hall -P1
_cod_original_sg_symbol_H-M P-1
_cod_database_code 7023210

loop_
_symmetry_equiv_pos_as_xyz
'x, y, z'
'-x, -y, -z'

loop_
_atom_site_label
_atom_site_type_symbol
_atom_site_fract_x
_atom_site_fract_y
_atom_site_fract_z
_atom_site_U_iso_or_equiv
_atom_site_adp_type
_atom_site_occupancy
_atom_site_symmetry_multiplicity
_atom_site_calc_flag
_atom_site_refinement_flags
Er2 Er 0.514491(13) 0.663461(8) 0.351548(6) 0.00780(3) Uani 1 1 d .
Er1 Er 0.483425(13) 0.771923(8) 0.756482(6) 0.00828(3) Uani 1 1 d .
Cu1 Cu 0.19621(4) 0.81254(2) 1.042772(18) 0.01034(6) Uani 1 1 d .
C1 C 0.3859(3) 0.4927(2) 0.80292(15) 0.0108(4) Uani 1 1 d .
C2 C 0.3164(3) 0.5342(2) 0.89204(15) 0.0107(4) Uani 1 1 d .
C3 C 0.2470(3) 0.4752(2) 0.97632(15) 0.0115(4) Uani 1 1 d .
H3 H 0.2303 0.3917 0.9929 0.014 Uiso 1 1 calc R
C4 C 0.2082(3) 0.5685(2) 1.03035(15) 0.0102(4) Uani 1 1 d .
C5 C 0.1273(3) 0.5815(2) 1.12583(15) 0.0107(4) Uani 1 1 d .
C6 C 0.5689(3) 1.0533(2) 0.73950(15) 0.0101(4) Uani 1 1 d .
C7 C 0.4573(3) 1.03644(19) 0.83235(15) 0.0098(4) Uani 1 1 d .
C8 C 0.3722(3) 1.1168(2) 0.89438(15) 0.0104(4) Uani 1 1 d .
H8 H 0.3743 1.2021 0.8882 0.012 Uiso 1 1 calc R
C9 C 0.2841(3) 1.04094(19) 0.96704(15) 0.0096(4) Uani 1 1 d .
C10 C 0.1570(3) 1.0541(2) 1.05644(15) 0.0102(4) Uani 1 1 d .
C11 C 0.5672(3) 0.76577(19) 0.54187(15) 0.0100(4) Uani 1 1 d .
C12 C 0.7603(3) 0.72153(19) 0.55944(15) 0.0094(4) Uani 1 1 d .
C13 C 0.9291(3) 0.6784(2) 0.50362(15) 0.0105(4) Uani 1 1 d .
H13 H 0.9560 0.6807 0.4403 0.013 Uiso 1 1 calc R
C14 C 1.0470(3) 0.6321(2) 0.56140(15) 0.0102(4) Uani 1 1 d .
C15 C 1.2297(3) 0.5544(2) 0.54600(15) 0.0097(4) Uani 1 1 d .
N1 N 0.3202(3) 0.65454(17) 0.89494(13) 0.0112(4) Uani 1 1 d .
N2 N 0.2542(3) 0.67333(17) 0.97991(12) 0.0112(4) Uani 1 1 d .
N3 N 0.4218(3) 0.92103(17) 0.86557(13) 0.0105(4) Uani 1 1 d .
N4 N 0.3162(3) 0.92575(17) 0.94838(13) 0.0103(4) Uani 1 1 d .
N5 N 0.7761(3) 0.70739(17) 0.64507(13) 0.0111(4) Uani 1 1 d .
N6 N 0.9508(3) 0.65164(18) 0.64510(13) 0.0124(4) Uani 1 1 d .
H6N H 0.9976 0.6302 0.6936 0.015 Uiso 1 1 calc R
O1 O 0.4597(2) 0.56982(14) 0.73990(11) 0.0133(3) Uani 1 1 d .
O2 O 0.3712(2) 0.38469(14) 0.79227(11) 0.0131(3) Uani 1 1 d .
O3 O 0.0874(2) 0.49433(14) 1.18252(11) 0.0146(3) Uani 1 1 d .
O4 O 0.1039(2) 0.69295(14) 1.14518(11) 0.0128(3) Uani 1 1 d .
O5 O 0.6129(2) 0.95809(14) 0.70014(11) 0.0141(3) Uani 1 1 d .
O6 O 0.6159(2) 1.15598(14) 0.70325(11) 0.0112(3) Uani 1 1 d .
O7 O 0.0977(2) 1.15649(14) 1.07923(11) 0.0136(3) Uani 1 1 d .
O8 O 0.1101(2) 0.95553(14) 1.10461(11) 0.0131(3) Uani 1 1 d .
O9 O 0.4406(2) 0.79462(15) 0.60804(11) 0.0126(3) Uani 1 1 d .
O10 O 0.5386(2) 0.76931(15) 0.46386(11) 0.0128(3) Uani 1 1 d .
O11 O 1.3290(2) 0.55978(15) 0.46820(11) 0.0134(3) Uani 1 1 d .
O12 O 1.2622(2) 0.48371(15) 0.61228(11) 0.0131(3) Uani 1 1 d .
O13 O 0.1644(2) 0.84012(16) 0.75956(11) 0.0166(4) Uani 1 1 d .
H13A H 0.1522 0.8916 0.7148 0.020 Uiso 1 1 d R
H13B H 0.0939 0.8365 0.8128 0.020 Uiso 1 1 d R
O14 O 0.7254(2) 0.71756(15) 0.83313(11) 0.0148(3) Uani 1 1 d .
H14A H 0.7797 0.6454 0.8338 0.018 Uiso 1 1 d R
H14B H 0.7480 0.7754 0.8605 0.018 Uiso 1 1 d R
O15 O 0.2264(2) 0.63164(15) 0.30772(11) 0.0138(3) Uani 1 1 d .
H15A H 0.2107 0.6763 0.2604 0.017 Uiso 1 1 d R
H15B H 0.1937 0.5586 0.3246 0.017 Uiso 1 1 d R
O16 O 0.7953(2) 0.76548(15) 0.29366(11) 0.0141(3) Uani 1 1 d .
H16A H 0.8215 0.8252 0.3184 0.017 Uiso 1 1 d R
H16B H 0.8544 0.7424 0.2430 0.017 Uiso 1 1 d R
O17 O 0.2394(3) 0.97791(19) 0.48538(13) 0.0312(5) Uani 1 1 d .
H17A H 0.2762 1.0160 0.4333 0.037 Uiso 1 1 d R
H17B H 0.2845 0.9093 0.5065 0.037 Uiso 1 1 d R
O18 O 0.9304(3) 0.95494(17) 0.35378(12) 0.0213(4) Uani 1 1 d .
H18A H 0.8661 0.9631 0.4071 0.026 Uiso 1 1 d R
H18B H 1.0525 0.9409 0.3368 0.026 Uiso 1 1 d R

loop_
_atom_site_aniso_label
_atom_site_aniso_U_11
_atom_site_aniso_U_22
_atom_site_aniso_U_33
_atom_site_aniso_U_23
_atom_site_aniso_U_13
_atom_site_aniso_U_12
Er2 0.00947(4) 0.00817(4) 0.00495(5) -0.00042(3) -0.00040(3) 0.00061(3)
Er1 0.01092(5) 0.00740(4) 0.00560(5) -0.00125(4) 0.00025(3) 0.00019(3)
Cu1 0.01588(13) 0.00730(12) 0.00624(13) -0.00163(10) 0.00166(10) -0.00075(10)
C1 0.0132(10) 0.0105(10) 0.0085(10) -0.0029(8) -0.0010(8) 0.0000(8)
C2 0.0130(10) 0.0091(10) 0.0096(11) -0.0028(8) -0.0001(8) -0.0013(8)
C3 0.0148(10) 0.0089(10) 0.0098(11) -0.0003(8) -0.0008(8) -0.0007(8)
C4 0.0117(10) 0.0101(10) 0.0080(10) 0.0002(8) -0.0017(8) 0.0004(8)
C5 0.0131(10) 0.0118(10) 0.0070(10) -0.0018(8) -0.0025(8) 0.0020(8)
C6 0.0103(9) 0.0101(10) 0.0094(10) 0.0004(8) -0.0027(8) 0.0015(8)
C7 0.0115(10) 0.0089(9) 0.0081(10) 0.0007(8) -0.0018(8) 0.0003(8)
C8 0.0138(10) 0.0073(9) 0.0103(11) -0.0014(8) -0.0030(8) -0.0002(8)
C9 0.0108(10) 0.0086(9) 0.0092(10) -0.0022(8) -0.0017(8) 0.0010(8)
C10 0.0091(9) 0.0118(10) 0.0104(11) -0.0041(8) -0.0024(8) 0.0000(8)
C11 0.0128(10) 0.0080(9) 0.0086(10) -0.0011(8) -0.0012(8) 0.0004(8)
C12 0.0114(10) 0.0088(9) 0.0069(10) 0.0001(8) -0.0006(8) -0.0003(8)
C13 0.0123(10) 0.0112(10) 0.0065(10) 0.0000(8) 0.0001(8) 0.0010(8)
C14 0.0119(10) 0.0100(10) 0.0075(10) 0.0000(8) -0.0004(8) 0.0000(8)
C15 0.0096(9) 0.0098(9) 0.0096(10) 0.0001(8) -0.0025(8) -0.0010(8)
N1 0.0161(9) 0.0098(8) 0.0070(9) -0.0029(7) 0.0008(7) -0.0012(7)
N2 0.0184(9) 0.0081(8) 0.0055(9) 0.0000(7) 0.0009(7) -0.0014(7)
N3 0.0135(9) 0.0093(8) 0.0070(9) -0.0005(7) 0.0011(7) -0.0003(7)
N4 0.0139(9) 0.0093(8) 0.0073(9) -0.0027(7) -0.0003(7) 0.0002(7)
N5 0.0091(8) 0.0153(9) 0.0087(9) -0.0027(8) -0.0020(7) 0.0028(7)
N6 0.0117(9) 0.0190(10) 0.0056(9) 0.0003(8) -0.0020(7) 0.0025(7)
O1 0.0208(8) 0.0103(7) 0.0075(8) -0.0014(6) 0.0010(6) -0.0026(6)
O2 0.0198(8) 0.0097(7) 0.0088(8) -0.0029(6) 0.0004(6) -0.0011(6)
O3 0.0224(8) 0.0105(7) 0.0076(8) 0.0020(6) 0.0016(7) 0.0009(6)
O4 0.0203(8) 0.0091(7) 0.0073(8) -0.0023(6) 0.0010(6) -0.0006(6)
O5 0.0206(8) 0.0092(7) 0.0098(8) -0.0015(6) 0.0033(6) -0.0015(6)
O6 0.0129(7) 0.0088(7) 0.0104(8) 0.0014(6) -0.0007(6) -0.0007(6)
O7 0.0137(7) 0.0096(7) 0.0167(9) -0.0060(7) 0.0005(6) 0.0007(6)
O8 0.0170(8) 0.0110(7) 0.0099(8) -0.0031(6) 0.0012(6) -0.0006(6)
O9 0.0117(7) 0.0168(8) 0.0078(8) -0.0026(6) -0.0002(6) 0.0036(6)
O10 0.0160(8) 0.0148(8) 0.0086(8) -0.0037(6) -0.0044(6) 0.0023(6)
O11 0.0119(7) 0.0169(8) 0.0083(8) 0.0017(6) 0.0019(6) 0.0019(6)
O12 0.0130(7) 0.0144(8) 0.0097(8) 0.0022(6) -0.0004(6) 0.0013(6)
O13 0.0150(8) 0.0230(9) 0.0086(8) -0.0002(7) 0.0020(6) 0.0029(7)
O14 0.0208(8) 0.0098(7) 0.0161(9) -0.0061(7) -0.0081(7) 0.0030(6)
O15 0.0171(8) 0.0134(8) 0.0118(8) 0.0013(7) -0.0051(7) -0.0040(6)
O16 0.0141(8) 0.0168(8) 0.0112(8) -0.0050(7) 0.0013(6) -0.0038(6)
O17 0.0383(12) 0.0274(11) 0.0194(10) 0.0040(9) 0.0011(9) 0.0154(9)
O18 0.0174(8) 0.0298(10) 0.0166(9) -0.0036(8) -0.0017(7) -0.0040(7)

loop_
_atom_type_symbol
_atom_type_description
_atom_type_scat_dispersion_real
_atom_type_scat_dispersion_imag
_atom_type_scat_source
C C 0.0033 0.0016 'International Tables Vol C Tables 4.2.6.8 and 6.1.1.4'
H H 0.0000 0.0000 'International Tables Vol C Tables 4.2.6.8 and 6.1.1.4'
N N 0.0061 0.0033 'International Tables Vol C Tables 4.2.6.8 and 6.1.1.4'
O O 0.0106 0.0060 'International Tables Vol C Tables 4.2.6.8 and 6.1.1.4'
Cu Cu 0.3201 1.2651 'International Tables Vol C Tables 4.2.6.8 and 6.1.1.4'
Er Er -0.2586 4.9576 'International Tables Vol C Tables 4.2.6.8 and 6.1.1.4'

loop_
_geom_angle_atom_site_label_1
_geom_angle_atom_site_label_2
_geom_angle_atom_site_label_3
_geom_angle
_geom_angle_site_symmetry_1
_geom_angle_site_symmetry_3
O11 Er2 O10 79.53(6) 1_455 .
O11 Er2 O12 80.54(6) 1_455 2_766
O10 Er2 O12 92.51(6) . 2_766
O11 Er2 O6 116.86(6) 1_455 2_676
O10 Er2 O6 82.83(6) . 2_676
O12 Er2 O6 160.51(6) 2_766 2_676
O11 Er2 O2 129.53(6) 1_455 2_666
O10 Er2 O2 149.36(6) . 2_666
O12 Er2 O2 84.51(6) 2_766 2_666
O6 Er2 O2 89.91(6) 2_676 2_666
O11 Er2 O16 148.71(6) 1_455 .
O10 Er2 O16 76.53(6) . .
O12 Er2 O16 80.69(6) 2_766 .
O6 Er2 O16 79.82(6) 2_676 .
O2 Er2 O16 72.89(6) 2_666 .
O11 Er2 O15 72.56(6) 1_455 .
O10 Er2 O15 126.16(6) . .
O12 Er2 O15 125.70(6) 2_766 .
O6 Er2 O15 70.87(6) 2_676 .
O2 Er2 O15 78.21(6) 2_666 .
O16 Er2 O15 138.49(6) . .
O14 Er1 O13 148.42(6) . .
O14 Er1 O1 90.41(6) . .
O13 Er1 O1 98.44(6) . .
O14 Er1 O5 91.29(6) . .
O13 Er1 O5 95.93(6) . .
O1 Er1 O5 149.47(6) . .
O14 Er1 O9 138.66(6) . .
O13 Er1 O9 72.88(6) . .
O1 Er1 O9 80.78(6) . .
O5 Er1 O9 77.93(6) . .
O14 Er1 N3 78.23(6) . .
O13 Er1 N3 76.85(6) . .
O1 Er1 N3 143.89(6) . .
O5 Er1 N3 65.88(6) . .
O9 Er1 N3 129.38(6) . .
O14 Er1 N1 76.71(6) . .
O13 Er1 N1 79.22(6) . .
O1 Er1 N1 66.48(6) . .
O5 Er1 N1 143.15(6) . .
O9 Er1 N1 132.84(6) . .
N3 Er1 N1 77.53(6) . .
O14 Er1 N5 72.94(6) . .
O13 Er1 N5 138.63(6) . .
O1 Er1 N5 72.55(6) . .
O5 Er1 N5 78.85(6) . .
O9 Er1 N5 65.87(6) . .
N3 Er1 N5 133.40(6) . .
N1 Er1 N5 128.03(6) . .
N2 Cu1 N4 97.41(8) . .
N2 Cu1 O8 174.06(8) . .
N4 Cu1 O8 83.77(7) . .
N2 Cu1 O4 82.91(7) . .
N4 Cu1 O4 172.70(8) . .
O8 Cu1 O4 96.67(7) . .
O2 C1 O1 123.1(2) . .
O2 C1 C2 119.8(2) . .
O1 C1 C2 117.07(19) . .
N1 C2 C3 111.37(19) . .
N1 C2 C1 115.4(2) . .
C3 C2 C1 133.2(2) . .
C4 C3 C2 102.93(19) . .
C4 C3 H3 128.5 . .
C2 C3 H3 128.5 . .
N2 C4 C3 109.3(2) . .
N2 C4 C5 113.98(19) . .
C3 C4 C5 136.7(2) . .
O3 C5 O4 122.9(2) . .
O3 C5 C4 122.7(2) . .
O4 C5 C4 114.35(19) . .
O6 C6 O5 123.3(2) . .
O6 C6 C7 120.8(2) . .
O5 C6 C7 115.86(19) . .
N3 C7 C8 111.29(19) . .
N3 C7 C6 115.55(19) . .
C8 C7 C6 133.1(2) . .
C9 C8 C7 102.80(19) . .
C9 C8 H8 128.6 . .
C7 C8 H8 128.6 . .
N4 C9 C8 109.72(19) . .
N4 C9 C10 113.12(19) . .
C8 C9 C10 137.1(2) . .
O7 C10 O8 123.9(2) . .
O7 C10 C9 120.4(2) . .
O8 C10 C9 115.66(19) . .
O10 C11 O9 124.3(2) . .
O10 C11 C12 118.94(19) . .
O9 C11 C12 116.7(2) . .
N5 C12 C13 111.49(19) . .
N5 C12 C11 116.19(19) . .
C13 C12 C11 131.9(2) . .
C14 C13 C12 104.26(19) . .
C14 C13 H13 127.9 . .
C12 C13 H13 127.9 . .
N6 C14 C13 107.21(19) . .
N6 C14 C15 121.5(2) . .
C13 C14 C15 130.4(2) . .
O11 C15 O12 126.4(2) . .
O11 C15 C14 117.5(2) . .
O12 C15 C14 115.92(19) . .
N2 N1 C2 106.14(18) . .
N2 N1 Er1 136.55(14) . .
C2 N1 Er1 116.47(14) . .
N1 N2 C4 110.28(18) . .
N1 N2 Cu1 134.84(15) . .
C4 N2 Cu1 114.72(15) . .
N4 N3 C7 106.14(17) . .
N4 N3 Er1 135.01(14) . .
C7 N3 Er1 116.44(14) . .
N3 N4 C9 110.06(18) . .
N3 N4 Cu1 136.25(14) . .
C9 N4 Cu1 113.65(15) . .
C12 N5 N6 105.09(17) . .
C12 N5 Er1 116.31(14) . .
N6 N5 Er1 138.37(14) . .
N5 N6 C14 111.90(18) . .
N5 N6 H6N 124.1 . .
C14 N6 H6N 124.1 . .
C1 O1 Er1 124.08(14) . .
C1 O2 Er2 114.91(14) . 2_666
C5 O4 Cu1 113.95(14) . .
C6 O5 Er1 123.81(14) . .
C6 O6 Er2 141.16(14) . 2_676
C10 O8 Cu1 113.49(14) . .
C11 O9 Er1 124.72(14) . .
C11 O10 Er2 146.97(15) . .
C15 O11 Er2 149.97(15) . 1_655
C15 O12 Er2 139.83(14) . 2_766
Er1 O13 H13A 112.2 . .
Er1 O13 H13B 113.3 . .
H13A O13 H13B 127.5 . .
Er1 O14 H14A 120.4 . .
Er1 O14 H14B 112.1 . .
H14A O14 H14B 127.5 . .
Er2 O15 H15A 112.8 . .
Er2 O15 H15B 111.2 . .
H15A O15 H15B 127.8 . .
Er2 O16 H16A 121.3 . .
Er2 O16 H16B 111.3 . .
H16A O16 H16B 126.9 . .
H17A O17 H17B 127.9 . .
H18A O18 H18B 127.7 . .

loop_
_geom_bond_atom_site_label_1
_geom_bond_atom_site_label_2
_geom_bond_distance
_geom_bond_site_symmetry_2
Er2 O11 2.2465(16) 1_455
Er2 O10 2.2643(16) .
Er2 O12 2.2830(16) 2_766
Er2 O6 2.2831(16) 2_676
Er2 O2 2.3032(16) 2_666
Er2 O16 2.3452(16) .
Er2 O15 2.3667(16) .
Er1 O14 2.2889(16) .
Er1 O13 2.3207(16) .
Er1 O1 2.3365(16) .
Er1 O5 2.3463(16) .
Er1 O9 2.3515(16) .
Er1 N3 2.4638(18) .
Er1 N1 2.4745(19) .
Er1 N5 2.5087(18) .
Cu1 N2 1.9061(18) .
Cu1 N4 1.9092(19) .
Cu1 O8 1.9498(16) .
Cu1 O4 1.9722(16) .
C1 O2 1.258(3) .
C1 O1 1.271(3) .
C1 C2 1.474(3) .
C2 N1 1.357(3) .
C2 C3 1.389(3) .
C3 C4 1.389(3) .
C3 H3 0.9500 .
C4 N2 1.348(3) .
C4 C5 1.480(3) .
C5 O3 1.234(3) .
C5 O4 1.307(3) .
C6 O6 1.254(3) .
C6 O5 1.274(3) .
C6 C7 1.476(3) .
C7 N3 1.354(3) .
C7 C8 1.399(3) .
C8 C9 1.386(3) .
C8 H8 0.9500 .
C9 N4 1.346(3) .
C9 C10 1.491(3) .
C10 O7 1.251(3) .
C10 O8 1.277(3) .
C11 O10 1.257(3) .
C11 O9 1.260(3) .
C11 C12 1.486(3) .
C12 N5 1.337(3) .
C12 C13 1.402(3) .
C13 C14 1.375(3) .
C13 H13 0.9500 .
C14 N6 1.357(3) .
C14 C15 1.487(3) .
C15 O11 1.250(3) .
C15 O12 1.259(3) .
N1 N2 1.328(3) .
N3 N4 1.338(3) .
N5 N6 1.338(3) .
N6 H6N 0.8800 .
O2 Er2 2.3032(16) 2_666
O6 Er2 2.2831(16) 2_676
O11 Er2 2.2465(16) 1_655
O12 Er2 2.2830(16) 2_766
O13 H13A 0.8546 .
O13 H13B 0.8615 .
O14 H14A 0.8622 .
O14 H14B 0.8624 .
O15 H15A 0.8523 .
O15 H15B 0.8642 .
O16 H16A 0.8648 .
O16 H16B 0.8619 .
O17 H17A 0.8578 .
O17 H17B 0.8569 .
O18 H18A 0.8608 .
O18 H18B 0.8580 .

loop_
_geom_hbond_atom_site_label_D
_geom_hbond_atom_site_label_H
_geom_hbond_atom_site_label_A
_geom_hbond_distance_DH
_geom_hbond_distance_HA
_geom_hbond_distance_DA
_geom_hbond_angle_DHA
_geom_hbond_site_symmetry_A
O17 H17B O9 0.86 2.30 3.077(3) 150.2 .
O17 H17B O10 0.86 2.32 3.010(2) 137.9 .
O16 H16A O18 0.86 1.90 2.751(2) 167.4 .
N6 H6N O3 0.88 2.22 2.908(3) 134.8 2_667
O14 H14A O3 0.86 1.77 2.623(2) 170.5 2_667
O15 H15A O4 0.85 2.06 2.811(2) 146.7 1_554
O13 H13A O18 0.85 2.01 2.822(3) 159.1 2_676
O17 H17A O5 0.86 2.03 2.846(3) 158.7 2_676
O18 H18A O17 0.86 1.84 2.679(3) 163.6 2_676
O18 H18B O6 0.86 2.49 3.324(2) 164.9 2_776
O13 H13B O7 0.86 1.91 2.766(2) 169.7 2_577
O14 H14B O7 0.86 1.85 2.640(2) 150.7 2_677
O15 H15B N6 0.86 2.61 3.458(3) 169.0 2_666
O16 H16B O4 0.86 2.14 2.946(2) 154.5 1_654

loop_
_geom_torsion_atom_site_label_1
_geom_torsion_atom_site_label_2
_geom_torsion_atom_site_label_3
_geom_torsion_atom_site_label_4
_geom_torsion
_geom_torsion_site_symmetry_1
_geom_torsion_site_symmetry_4
O2 C1 C2 N1 -173.5(2) . .
O1 C1 C2 N1 6.8(3) . .
O2 C1 C2 C3 7.1(4) . .
O1 C1 C2 C3 -172.6(2) . .
N1 C2 C3 C4 0.3(3) . .
C1 C2 C3 C4 179.7(2) . .
C2 C3 C4 N2 -0.5(2) . .
C2 C3 C4 C5 177.7(3) . .
N2 C4 C5 O3 -175.8(2) . .
C3 C4 C5 O3 6.0(4) . .
N2 C4 C5 O4 3.4(3) . .
C3 C4 C5 O4 -174.7(2) . .
O6 C6 C7 N3 -177.4(2) . .
O5 C6 C7 N3 2.5(3) . .
O6 C6 C7 C8 5.2(4) . .
O5 C6 C7 C8 -174.9(2) . .
N3 C7 C8 C9 0.2(3) . .
C6 C7 C8 C9 177.7(2) . .
C7 C8 C9 N4 0.1(2) . .
C7 C8 C9 C10 -175.7(3) . .
N4 C9 C10 O7 -172.4(2) . .
C8 C9 C10 O7 3.3(4) . .
N4 C9 C10 O8 5.3(3) . .
C8 C9 C10 O8 -179.0(2) . .
O10 C11 C12 N5 -173.0(2) . .
O9 C11 C12 N5 5.3(3) . .
O10 C11 C12 C13 -0.9(4) . .
O9 C11 C12 C13 177.3(2) . .
N5 C12 C13 C14 2.5(3) . .
C11 C12 C13 C14 -169.9(2) . .
C12 C13 C14 N6 -1.7(2) . .
C12 C13 C14 C15 167.6(2) . .
N6 C14 C15 O11 -166.1(2) . .
C13 C14 C15 O11 25.9(3) . .
N6 C14 C15 O12 18.4(3) . .
C13 C14 C15 O12 -149.6(2) . .
C3 C2 N1 N2 0.0(3) . .
C1 C2 N1 N2 -179.57(19) . .
C3 C2 N1 Er1 171.25(15) . .
C1 C2 N1 Er1 -8.3(2) . .
O14 Er1 N1 N2 76.9(2) . .
O13 Er1 N1 N2 -82.5(2) . .
O1 Er1 N1 N2 173.3(2) . .
O5 Er1 N1 N2 3.0(3) . .
O9 Er1 N1 N2 -136.7(2) . .
N3 Er1 N1 N2 -3.8(2) . .
N5 Er1 N1 N2 132.3(2) . .
O14 Er1 N1 C2 -90.87(16) . .
O13 Er1 N1 C2 109.72(16) . .
O1 Er1 N1 C2 5.49(15) . .
O5 Er1 N1 C2 -164.80(14) . .
O9 Er1 N1 C2 55.55(18) . .
N3 Er1 N1 C2 -171.53(17) . .
N5 Er1 N1 C2 -35.44(19) . .
C2 N1 N2 C4 -0.3(2) . .
Er1 N1 N2 C4 -168.89(16) . .
C2 N1 N2 Cu1 -175.43(17) . .
Er1 N1 N2 Cu1 16.0(3) . .
C3 C4 N2 N1 0.5(3) . .
C5 C4 N2 N1 -178.15(18) . .
C3 C4 N2 Cu1 176.69(15) . .
C5 C4 N2 Cu1 -1.9(2) . .
N4 Cu1 N2 N1 -12.1(2) . .
O4 Cu1 N2 N1 175.2(2) . .
N4 Cu1 N2 C4 172.90(16) . .
O4 Cu1 N2 C4 0.25(16) . .
C8 C7 N3 N4 -0.5(2) . .
C6 C7 N3 N4 -178.41(18) . .
C8 C7 N3 Er1 164.59(14) . .
C6 C7 N3 Er1 -13.4(2) . .
O14 Er1 N3 N4 -90.5(2) . .
O13 Er1 N3 N4 70.0(2) . .
O1 Er1 N3 N4 -16.3(3) . .
O5 Er1 N3 N4 172.7(2) . .
O9 Er1 N3 N4 124.30(19) . .
N1 Er1 N3 N4 -11.7(2) . .
N5 Er1 N3 N4 -142.94(18) . .
O14 Er1 N3 C7 110.03(16) . .
O13 Er1 N3 C7 -89.53(16) . .
O1 Er1 N3 C7 -175.83(14) . .
O5 Er1 N3 C7 13.23(14) . .
O9 Er1 N3 C7 -35.18(18) . .
N1 Er1 N3 C7 -171.19(16) . .
N5 Er1 N3 C7 57.58(18) . .
C7 N3 N4 C9 0.5(2) . .
Er1 N3 N4 C9 -160.43(16) . .
C7 N3 N4 Cu1 178.12(17) . .
Er1 N3 N4 Cu1 17.2(3) . .
C8 C9 N4 N3 -0.4(3) . .
C10 C9 N4 N3 176.52(18) . .
C8 C9 N4 Cu1 -178.57(15) . .
C10 C9 N4 Cu1 -1.7(2) . .
N2 Cu1 N4 N3 -4.5(2) . .
O8 Cu1 N4 N3 -178.7(2) . .
N2 Cu1 N4 C9 173.02(16) . .
O8 Cu1 N4 C9 -1.12(16) . .
C13 C12 N5 N6 -2.2(2) . .
C11 C12 N5 N6 171.47(19) . .
C13 C12 N5 Er1 -177.72(14) . .
C11 C12 N5 Er1 -4.1(2) . .
O14 Er1 N5 C12 -174.83(17) . .
O13 Er1 N5 C12 6.3(2) . .
O1 Er1 N5 C12 89.19(16) . .
O5 Er1 N5 C12 -79.99(16) . .
O9 Er1 N5 C12 1.67(15) . .
N3 Er1 N5 C12 -120.55(16) . .
N1 Er1 N5 C12 128.22(15) . .
O14 Er1 N5 N6 11.7(2) . .
O13 Er1 N5 N6 -167.18(19) . .
O1 Er1 N5 N6 -84.3(2) . .
O5 Er1 N5 N6 106.5(2) . .
O9 Er1 N5 N6 -171.8(2) . .
N3 Er1 N5 N6 66.0(2) . .
N1 Er1 N5 N6 -45.3(2) . .
C12 N5 N6 C14 1.0(2) . .
Er1 N5 N6 C14 175.01(16) . .
C13 C14 N6 N5 0.5(3) . .
C15 C14 N6 N5 -170.00(19) . .
O2 C1 O1 Er1 178.64(16) . .
C2 C1 O1 Er1 -1.7(3) . .
O14 Er1 O1 C1 73.38(18) . .
O13 Er1 O1 C1 -76.20(18) . .
O5 Er1 O1 C1 166.61(16) . .
O9 Er1 O1 C1 -147.19(18) . .
N3 Er1 O1 C1 3.0(2) . .
N1 Er1 O1 C1 -1.91(17) . .
N5 Er1 O1 C1 145.33(19) . .
O1 C1 O2 Er2 -0.7(3) . 2_666
C2 C1 O2 Er2 179.59(16) . 2_666
O3 C5 O4 Cu1 176.09(18) . .
C4 C5 O4 Cu1 -3.1(2) . .
N2 Cu1 O4 C5 1.70(15) . .
O8 Cu1 O4 C5 175.74(15) . .
O6 C6 O5 Er1 -169.07(16) . .
C7 C6 O5 Er1 11.1(3) . .
O14 Er1 O5 C6 -89.61(17) . .
O13 Er1 O5 C6 59.60(18) . .
O1 Er1 O5 C6 177.41(15) . .
O9 Er1 O5 C6 130.64(18) . .
N3 Er1 O5 C6 -13.12(16) . .
N1 Er1 O5 C6 -20.3(2) . .
N5 Er1 O5 C6 -161.94(18) . .
O5 C6 O6 Er2 109.7(2) . 2_676
C7 C6 O6 Er2 -70.4(3) . 2_676
O7 C10 O8 Cu1 171.51(17) . .
C9 C10 O8 Cu1 -6.2(2) . .
N4 Cu1 O8 C10 4.19(16) . .
O4 Cu1 O8 C10 176.86(15) . .
O10 C11 O9 Er1 174.16(16) . .
C12 C11 O9 Er1 -4.0(3) . .
O14 Er1 O9 C11 6.5(2) . .
O13 Er1 O9 C11 -175.39(18) . .
O1 Er1 O9 C11 -73.52(17) . .
O5 Er1 O9 C11 84.46(17) . .
N3 Er1 O9 C11 128.73(16) . .
N1 Er1 O9 C11 -118.94(17) . .
N5 Er1 O9 C11 1.40(16) . .
O9 C11 O10 Er2 -111.7(3) . .
C12 C11 O10 Er2 66.4(3) . .
O11 Er2 O10 C11 46.9(3) 1_455 .
O12 Er2 O10 C11 -33.0(3) 2_766 .
O6 Er2 O10 C11 166.0(3) 2_676 .
O2 Er2 O10 C11 -116.5(3) 2_666 .
O16 Er2 O10 C11 -112.8(3) . .
O15 Er2 O10 C11 106.0(3) . .
O12 C15 O11 Er2 -117.9(3) . 1_655
C14 C15 O11 Er2 67.1(4) . 1_655
O11 C15 O12 Er2 2.5(4) . 2_766
C14 C15 O12 Er2 177.59(15) . 2_766
